data_4036729
loop_
_publ_author_name
'Mironov, Vladimir F.'
'Dimukhametov, Mudaris N.'
'Efimov, Sergey V.'
'Aminova, Roza M.'
'Karataeva, Farida Kh'
'Krivolapov, Dmitry B.'
'Mironova, Ekaterina V.'
'Klochkov, Vladimir V.'

_publ_section_title
;
 Stereoselective PCO/POC-Rearrangement of P-C-Cage Phosphorane in the
 Reaction of
 4,5-Dimethyl-2-(2-oxo-1,2-diphenyl)ethoxy-1,3,2-dioxaphospholane with
 Hexafluoroacetone.
;
_journal_issue 14
_journal_name_full 'The Journal of organic chemistry'
_journal_page_first 5837
_journal_page_last 5850
_journal_paper_doi 10.1021/acs.joc.6b00356
_journal_volume 81
_journal_year 2016
_chemical_formula_moiety 'C17 H12 F6 O2'
_chemical_formula_sum 'C17 H12 F6 O2'
_chemical_formula_weight 362.27
_space_group_crystal_system triclinic
_space_group_IT_number 2
_space_group_name_Hall '-P 1'
_space_group_name_H-M_alt 'P -1'
_atom_sites_solution_hydrogens mixed
_atom_sites_solution_primary direct
_atom_sites_solution_secondary geom
_audit_creation_method SHELXL-2013
_cell_angle_alpha 71.020(11)
_cell_angle_beta 82.779(12)
_cell_angle_gamma 75.326(11)
_cell_formula_units_Z 2
_cell_length_a 6.964(7)
_cell_length_b 11.279(12)
_cell_length_c 11.328(12)
_cell_measurement_reflns_used 1799
_cell_measurement_temperature 296(2)
_cell_measurement_theta_max 22.07
_cell_measurement_theta_min 2.28
_cell_volume 813.0(15)
_computing_cell_refinement 'Bruker SAINT'
_computing_data_collection 'Bruker APEX2'
_computing_data_reduction 'Bruker SAINT'
_computing_molecular_graphics 'Bruker SHELXTL'
_computing_publication_material 'Bruker SHELXTL'
_computing_structure_refinement 'SHELXL-2013 (Sheldrick, 2013)'
_computing_structure_solution 'SHELXS-2013 (Sheldrick, 2013)'
_diffrn_ambient_temperature 296(2)
_diffrn_measured_fraction_theta_full 0.996
_diffrn_measured_fraction_theta_max 0.993
_diffrn_measurement_device_type 'Bruker APEX-II CCD'
_diffrn_measurement_method \w-scan
_diffrn_radiation_probe x-ray
_diffrn_radiation_type MoK\a
_diffrn_radiation_wavelength 0.71073
_diffrn_reflns_av_R_equivalents 0.0450
_diffrn_reflns_av_unetI/netI 0.0532
_diffrn_reflns_Laue_measured_fraction_full 0.996
_diffrn_reflns_Laue_measured_fraction_max 0.993
_diffrn_reflns_limit_h_max 8
_diffrn_reflns_limit_h_min -8
_diffrn_reflns_limit_k_max 13
_diffrn_reflns_limit_k_min -13
_diffrn_reflns_limit_l_max 13
_diffrn_reflns_limit_l_min -13
_diffrn_reflns_number 8265
_diffrn_reflns_point_group_measured_fraction_full 0.996
_diffrn_reflns_point_group_measured_fraction_max 0.993
_diffrn_reflns_theta_full 25.242
_diffrn_reflns_theta_max 25.995
_diffrn_reflns_theta_min 1.903
_diffrn_source 'sealed tube'
_diffrn_source_type 'Smart Apex2'
_exptl_absorpt_coefficient_mu 0.142
_exptl_absorpt_correction_T_max 0.7459
_exptl_absorpt_correction_T_min 0.5428
_exptl_absorpt_correction_type multi-scan
_exptl_absorpt_process_details sadabs
_exptl_crystal_colour colorless
_exptl_crystal_density_diffrn 1.480
_exptl_crystal_description prism
_exptl_crystal_F_000 368
_exptl_crystal_size_max 0.250
_exptl_crystal_size_mid 0.200
_exptl_crystal_size_min 0.200
_refine_diff_density_max 0.183
_refine_diff_density_min -0.226
_refine_diff_density_rms 0.048
_refine_ls_extinction_method none
_refine_ls_goodness_of_fit_ref 1.489
_refine_ls_hydrogen_treatment mixed
_refine_ls_matrix_type full
_refine_ls_number_parameters 230
_refine_ls_number_reflns 3180
_refine_ls_number_restraints 0
_refine_ls_restrained_S_all 1.489
_refine_ls_R_factor_all 0.0953
_refine_ls_R_factor_gt 0.0534
_refine_ls_shift/su_max 0.000
_refine_ls_shift/su_mean 0.000
_refine_ls_structure_factor_coef Fsqd
_refine_ls_weighting_details
;
 w=1/[\s^2^(Fo^2^)]
 where P=(Fo^2^+2Fc^2^)/3
;
_refine_ls_weighting_scheme calc
_refine_ls_wR_factor_gt 0.0938
_refine_ls_wR_factor_ref 0.1040
_reflns_Friedel_coverage 0.000
_reflns_number_gt 1873
_reflns_number_total 3180
_reflns_threshold_expression 'I > 2\s(I)'
_cod_data_source_file jo6b00356_si_005.cif
_cod_data_source_block 14_1451980
_cod_original_cell_volume 813.0(14)
_cod_database_code 4036729
_shelx_space_group_comment
;
The symmetry employed for this shelxl refinement is uniquely defined
by the following loop, which should always be used as a source of
symmetry information in preference to the above space-group names.
They are only intended as comments.
;
_shelx_estimated_absorpt_t_min 0.965
_shelx_estimated_absorpt_t_max 0.972
_shelxl_version_number 2013-2

loop_
_space_group_symop_operation_xyz
'x, y, z'
'-x, -y, -z'

loop_
_atom_site_label
_atom_site_type_symbol
_atom_site_fract_x
_atom_site_fract_y
_atom_site_fract_z
_atom_site_U_iso_or_equiv
_atom_site_adp_type
_atom_site_occupancy
_atom_site_site_symmetry_order
_atom_site_calc_flag
_atom_site_refinement_flags_posn
_atom_site_refinement_flags_adp
O1 O 0.4156(2) 0.12774(13) 0.39312(13) 0.0508(4) Uani 1 1 d . .
O2 O 0.2858(3) -0.08872(14) 0.44011(17) 0.0561(5) Uani 1 1 d . .
F5 F 0.0864(2) -0.14424(13) 0.29428(16) 0.0876(5) Uani 1 1 d . .
F2 F 0.6469(2) -0.08960(14) 0.30868(16) 0.0861(5) Uani 1 1 d . .
F1 F 0.4870(2) -0.21564(13) 0.28168(16) 0.0875(5) Uani 1 1 d . .
F6 F -0.0458(2) 0.04500(14) 0.30362(16) 0.0836(5) Uani 1 1 d . .
F4 F 0.1156(3) 0.01755(15) 0.13844(16) 0.0922(6) Uani 1 1 d . .
F3 F 0.5139(3) -0.04541(15) 0.13571(17) 0.0965(6) Uani 1 1 d . .
C3 C 0.3086(3) 0.12059(19) 0.2957(2) 0.0422(6) Uani 1 1 d . .
C2 C 0.3014(3) -0.01990(19) 0.3134(2) 0.0446(6) Uani 1 1 d . .
C12 C 0.1244(4) 0.3163(2) 0.3718(2) 0.0492(6) Uani 1 1 d . .
C4 C 0.2020(4) 0.1770(2) 0.3933(2) 0.0499(6) Uani 1 1 d . .
H4 H 0.1262 0.1220 0.4568 0.060 Uiso 1 1 calc R U
C1 C 0.4884(4) -0.0928(2) 0.2566(3) 0.0602(7) Uani 1 1 d . .
C5 C 0.1147(4) -0.0260(2) 0.2606(3) 0.0608(7) Uani 1 1 d . .
C7 C 0.1901(4) 0.2809(2) 0.0951(2) 0.0565(7) Uani 1 1 d . .
H7 H 0.0616 0.2717 0.1227 0.068 Uiso 1 1 calc R U
C6 C 0.3464(3) 0.2092(2) 0.1691(2) 0.0433(6) Uani 1 1 d . .
C13 C -0.0789(4) 0.3601(2) 0.3890(2) 0.0596(7) Uani 1 1 d . .
H13 H -0.1608 0.3019 0.4150 0.071 Uiso 1 1 calc R U
C17 C 0.2432(4) 0.4032(2) 0.3359(2) 0.0594(7) Uani 1 1 d . .
H17 H 0.3799 0.3749 0.3249 0.071 Uiso 1 1 calc R U
C11 C 0.5355(4) 0.2255(2) 0.1279(2) 0.0641(7) Uani 1 1 d . .
H11 H 0.6422 0.1784 0.1778 0.077 Uiso 1 1 calc R U
C15 C -0.0399(5) 0.5749(2) 0.3317(2) 0.0708(8) Uani 1 1 d . .
H15 H -0.0949 0.6623 0.3177 0.085 Uiso 1 1 calc R U
C14 C -0.1594(4) 0.4894(2) 0.3677(2) 0.0689(8) Uani 1 1 d . .
H14 H -0.2960 0.5186 0.3779 0.083 Uiso 1 1 calc R U
C10 C 0.5670(5) 0.3112(3) 0.0130(3) 0.0843(9) Uani 1 1 d . .
H10 H 0.6950 0.3215 -0.0148 0.101 Uiso 1 1 calc R U
C16 C 0.1609(5) 0.5325(2) 0.3161(2) 0.0686(8) Uani 1 1 d . .
H16 H 0.2423 0.5910 0.2921 0.082 Uiso 1 1 calc R U
C8 C 0.2228(5) 0.3666(3) -0.0200(3) 0.0742(8) Uani 1 1 d . .
H8 H 0.1169 0.4145 -0.0704 0.089 Uiso 1 1 calc R U
C9 C 0.4115(6) 0.3808(3) -0.0598(3) 0.0865(10) Uani 1 1 d . .
H9 H 0.4336 0.4386 -0.1373 0.104 Uiso 1 1 calc R U
H2 H 0.375(4) -0.070(3) 0.477(3) 0.101(12) Uiso 1 1 d . .

loop_
_atom_site_aniso_label
_atom_site_aniso_U_11
_atom_site_aniso_U_22
_atom_site_aniso_U_33
_atom_site_aniso_U_23
_atom_site_aniso_U_13
_atom_site_aniso_U_12
O1 0.0520(11) 0.0440(9) 0.0525(10) -0.0070(8) -0.0162(8) -0.0075(8)
O2 0.0588(12) 0.0428(10) 0.0598(12) -0.0011(8) -0.0093(9) -0.0153(8)
F5 0.0707(11) 0.0556(9) 0.1432(15) -0.0238(9) -0.0288(10) -0.0230(8)
F2 0.0421(10) 0.0828(11) 0.1352(15) -0.0429(10) -0.0079(10) -0.0028(8)
F1 0.0771(12) 0.0453(9) 0.1380(14) -0.0363(9) -0.0002(10) -0.0016(8)
F6 0.0428(10) 0.0786(11) 0.1297(14) -0.0366(10) -0.0146(9) -0.0028(8)
F4 0.1038(14) 0.1027(13) 0.0798(13) -0.0191(10) -0.0337(10) -0.0376(10)
F3 0.1068(15) 0.0858(12) 0.0829(13) -0.0328(10) 0.0268(11) -0.0031(10)
C3 0.0371(14) 0.0395(13) 0.0471(15) -0.0093(11) -0.0067(11) -0.0065(10)
C2 0.0411(15) 0.0393(13) 0.0514(16) -0.0099(12) -0.0088(12) -0.0076(11)
C12 0.0633(18) 0.0395(13) 0.0414(14) -0.0103(11) -0.0016(13) -0.0086(12)
C4 0.0524(17) 0.0442(14) 0.0491(15) -0.0090(11) -0.0025(12) -0.0108(12)
C1 0.0501(18) 0.0470(16) 0.085(2) -0.0242(15) -0.0039(16) -0.0072(13)
C5 0.0569(19) 0.0459(16) 0.082(2) -0.0187(15) -0.0152(16) -0.0112(14)
C7 0.0523(17) 0.0574(16) 0.0491(16) -0.0081(13) -0.0056(13) -0.0030(13)
C6 0.0424(15) 0.0384(13) 0.0429(14) -0.0074(11) -0.0050(12) -0.0034(11)
C13 0.0641(19) 0.0500(16) 0.0595(17) -0.0125(13) 0.0006(14) -0.0112(14)
C17 0.0663(18) 0.0459(15) 0.0651(17) -0.0191(13) 0.0031(14) -0.0114(13)
C11 0.0498(18) 0.0633(17) 0.0662(19) -0.0033(14) -0.0028(14) -0.0114(14)
C15 0.095(3) 0.0434(16) 0.0660(19) -0.0171(14) -0.0089(17) 0.0017(17)
C14 0.070(2) 0.0569(18) 0.0716(19) -0.0204(15) -0.0051(16) 0.0019(16)
C10 0.075(2) 0.093(2) 0.069(2) 0.0003(17) 0.0130(18) -0.0313(19)
C16 0.087(2) 0.0478(16) 0.072(2) -0.0181(14) 0.0035(17) -0.0204(16)
C8 0.084(2) 0.0677(19) 0.0519(19) -0.0032(15) -0.0142(17) 0.0020(16)
C9 0.111(3) 0.076(2) 0.053(2) 0.0011(16) 0.009(2) -0.022(2)

loop_
_atom_type_symbol
_atom_type_description
_atom_type_scat_dispersion_real
_atom_type_scat_dispersion_imag
_atom_type_scat_source
C C 0.0033 0.0016 'International Tables Vol C Tables 4.2.6.8 and 6.1.1.4'
H H 0.0000 0.0000 'International Tables Vol C Tables 4.2.6.8 and 6.1.1.4'
O O 0.0106 0.0060 'International Tables Vol C Tables 4.2.6.8 and 6.1.1.4'
F F 0.0171 0.0103 'International Tables Vol C Tables 4.2.6.8 and 6.1.1.4'

loop_
_geom_angle_atom_site_label_1
_geom_angle_atom_site_label_2
_geom_angle_atom_site_label_3
_geom_angle
C3 O1 C4 61.61(14)
O1 C3 C4 59.51(15)
O1 C3 C6 114.38(19)
C4 C3 C6 118.59(19)
O1 C3 C2 110.93(16)
C4 C3 C2 116.29(19)
C6 C3 C2 120.90(19)
O2 C2 C5 104.0(2)
O2 C2 C1 107.2(2)
C5 C2 C1 110.5(2)
O2 C2 C3 111.07(18)
C5 C2 C3 111.20(18)
C1 C2 C3 112.50(19)
C17 C12 C13 119.1(2)
C17 C12 C4 123.2(2)
C13 C12 C4 117.8(2)
O1 C4 C12 118.18(19)
O1 C4 C3 58.88(13)
C12 C4 C3 123.7(2)
F3 C1 F1 107.5(2)
F3 C1 F2 107.8(2)
F1 C1 F2 106.6(2)
F3 C1 C2 114.3(2)
F1 C1 C2 111.6(2)
F2 C1 C2 108.6(2)
F4 C5 F5 107.3(2)
F4 C5 F6 107.0(2)
F5 C5 F6 106.5(2)
F4 C5 C2 113.2(2)
F5 C5 C2 112.4(2)
F6 C5 C2 110.1(2)
C6 C7 C8 120.3(3)
C7 C6 C11 119.2(2)
C7 C6 C3 119.9(2)
C11 C6 C3 120.8(2)
C14 C13 C12 120.1(2)
C12 C17 C16 120.2(3)
C10 C11 C6 120.2(3)
C14 C15 C16 120.1(3)
C15 C14 C13 120.3(3)
C9 C10 C11 120.1(3)
C15 C16 C17 120.2(3)
C9 C8 C7 119.7(3)
C10 C9 C8 120.5(3)

loop_
_geom_bond_atom_site_label_1
_geom_bond_atom_site_label_2
_geom_bond_distance
O1 C3 1.441(3)
O1 C4 1.450(3)
O2 C2 1.397(3)
F5 C5 1.322(3)
F2 C1 1.329(3)
F1 C1 1.323(3)
F6 C5 1.338(3)
F4 C5 1.309(3)
F3 C1 1.305(3)
C3 C4 1.481(3)
C3 C6 1.494(3)
C3 C2 1.544(3)
C2 C5 1.523(3)
C2 C1 1.541(3)
C12 C17 1.371(3)
C12 C13 1.388(3)
C12 C4 1.474(3)
C7 C6 1.372(3)
C7 C8 1.380(3)
C6 C11 1.378(3)
C13 C14 1.375(3)
C17 C16 1.379(3)
C11 C10 1.376(4)
C15 C14 1.362(4)
C15 C16 1.368(4)
C10 C9 1.357(4)
C8 C9 1.366(4)
